data_4034047
loop_
_publ_author_name
'Geiger, Thomas'
'Haupt, Anne'
'Maichle-M\"ossmer, C\"acilia'
'Schrenk, Claudio'
'Schnepf, Andreas'
'Bettinger, Holger F.'

_publ_section_title
;
 Synthesis and Photodimerization of 2- and 2,3-Disubstituted Anthracenes:
 Influence of Steric Interactions and London Dispersion on
 Diastereoselectivity.
;
_journal_issue 16
_journal_name_full 'The Journal of organic chemistry'
_journal_page_first 10120
_journal_page_last 10135
_journal_paper_doi 10.1021/acs.joc.9b01317
_journal_volume 84
_journal_year 2019
_chemical_formula_sum 'C44 H52'
_chemical_formula_weight 580.85
_space_group_crystal_system triclinic
_space_group_IT_number 2
_space_group_name_Hall '-P 1'
_space_group_name_H-M_alt 'P -1'
_atom_sites_solution_hydrogens geom
_audit_creation_method SHELXL-2014/7
_cell_angle_alpha 82.2500(10)
_cell_angle_beta 74.0370(10)
_cell_angle_gamma 62.8200(10)
_cell_formula_units_Z 4
_cell_length_a 13.0562(4)
_cell_length_b 14.1031(4)
_cell_length_c 22.1469(6)
_cell_measurement_reflns_used 343
_cell_measurement_temperature 100(2)
_cell_measurement_theta_max 28.545
_cell_measurement_theta_min 1.864
_cell_volume 3487.58(18)
_computing_cell_refinement 'SAINT V8.37A (Bruker AXS Inc., 2015)'
_computing_data_collection 'APEX3 v2016.5-0 (Bruker AXS)'
_computing_data_reduction 'SAINT V8.37A (Bruker AXS Inc., 2015)'
_computing_structure_refinement 'SHELXL-2014/7 (Sheldrick, 2014)'
_computing_structure_solution 'XT, VERSION 2014/5,SHELXS-13 (Sheldrick 2008)'
_diffrn_ambient_temperature 100(2)
_diffrn_measured_fraction_theta_full 0.999
_diffrn_measured_fraction_theta_max 0.999
_diffrn_measurement_device_type 'Bruker APEX II DUO'
_diffrn_measurement_method 'omega scans'
_diffrn_radiation_type MoK\a
_diffrn_radiation_wavelength 0.71073
_diffrn_reflns_av_R_equivalents 0.0394
_diffrn_reflns_av_unetI/netI 0.0290
_diffrn_reflns_Laue_measured_fraction_full 0.999
_diffrn_reflns_Laue_measured_fraction_max 0.999
_diffrn_reflns_limit_h_max 16
_diffrn_reflns_limit_h_min -16
_diffrn_reflns_limit_k_max 18
_diffrn_reflns_limit_k_min -18
_diffrn_reflns_limit_l_max 28
_diffrn_reflns_limit_l_min -28
_diffrn_reflns_number 87232
_diffrn_reflns_point_group_measured_fraction_full 0.999
_diffrn_reflns_point_group_measured_fraction_max 0.999
_diffrn_reflns_theta_full 25.242
_diffrn_reflns_theta_max 27.103
_diffrn_reflns_theta_min 1.821
_diffrn_source 'ImuS-focus sealed tube'
_exptl_absorpt_coefficient_mu 0.062
_exptl_absorpt_correction_T_max 0.7458
_exptl_absorpt_correction_T_min 0.7039
_exptl_absorpt_correction_type multi-scan
_exptl_absorpt_process_details sadabs
_exptl_crystal_colour colourless
_exptl_crystal_density_diffrn 1.106
_exptl_crystal_description plate
_exptl_crystal_F_000 1264
_exptl_crystal_size_max 0.358
_exptl_crystal_size_mid 0.181
_exptl_crystal_size_min 0.094
_refine_diff_density_max 0.294
_refine_diff_density_min -0.223
_refine_diff_density_rms 0.040
_refine_ls_extinction_method none
_refine_ls_goodness_of_fit_ref 1.023
_refine_ls_hydrogen_treatment constr
_refine_ls_matrix_type full
_refine_ls_number_parameters 809
_refine_ls_number_reflns 15369
_refine_ls_number_restraints 0
_refine_ls_restrained_S_all 1.023
_refine_ls_R_factor_all 0.0565
_refine_ls_R_factor_gt 0.0415
_refine_ls_shift/su_max 0.001
_refine_ls_shift/su_mean 0.000
_refine_ls_structure_factor_coef Fsqd
_refine_ls_weighting_details 'w=1/[\s^2^(Fo^2^)+(0.0481P)^2^+1.1911P] where P=(Fo^2^+2Fc^2^)/3'
_refine_ls_weighting_scheme calc
_refine_ls_wR_factor_gt 0.0993
_refine_ls_wR_factor_ref 0.1100
_reflns_Friedel_coverage 0.000
_reflns_number_gt 12138
_reflns_number_total 15369
_reflns_threshold_expression 'I > 2\s(I)'
_cod_data_source_file jo9b01317_si_010.cif
_cod_data_source_block 41b_mo_tg1772F811_0m_a
_cod_depositor_comments
;
The following automatic conversions were performed:

data item '_exptl_absorpt_correction_type' value 'Multi-scan' was
changed to 'multi-scan' in accordance with the
/home/data/users/saulius/crontab/automatic-downloads/current/ACS/lib/dictionaries/cif_core.dic
dictionary named 'cif_core.dic' version 2.4.2 last updated on
2011-04-26.

Automatic conversion script
Id: cif_fix_values 6909 2019-04-08 15:41:33Z antanas 
;
_cod_database_code 4034047
_shelx_shelxl_version_number 2014/7
_shelx_space_group_comment
;
The symmetry employed for this shelxl refinement is uniquely defined
by the following loop, which should always be used as a source of
symmetry information in preference to the above space-group names.
They are only intended as comments.
;
_shelx_estimated_absorpt_t_min 0.978
_shelx_estimated_absorpt_t_max 0.994

loop_
_space_group_symop_operation_xyz
'x, y, z'
'-x, -y, -z'

loop_
_atom_site_label
_atom_site_type_symbol
_atom_site_fract_x
_atom_site_fract_y
_atom_site_fract_z
_atom_site_U_iso_or_equiv
_atom_site_adp_type
_atom_site_occupancy
_atom_site_site_symmetry_order
_atom_site_calc_flag
_atom_site_refinement_flags_posn
_atom_site_refinement_flags_adp
C1 C 0.87874(10) 0.24064(9) 0.05595(5) 0.0147(2) Uani 1 1 d . .
H1 H 0.8854 0.2668 0.0114 0.018 Uiso 1 1 calc R U
C00C C 0.99425(10) 0.21276(9) 0.07285(5) 0.0141(2) Uani 1 1 d . .
C2 C 0.86441(10) 0.13884(9) 0.05995(5) 0.0155(2) Uani 1 1 d . .
C3 C 0.83272(10) 0.10805(10) 0.01373(6) 0.0178(2) Uani 1 1 d . .
H3 H 0.8162 0.1529 -0.0219 0.021 Uiso 1 1 calc R U
C4 C 0.82486(11) 0.01194(10) 0.01912(6) 0.0202(3) Uani 1 1 d . .
H4 H 0.8039 -0.0090 -0.0129 0.024 Uiso 1 1 calc R U
C5 C 0.84779(11) -0.05296(10) 0.07129(6) 0.0205(3) Uani 1 1 d . .
H5 H 0.8423 -0.1185 0.0751 0.025 Uiso 1 1 calc R U
C6 C 0.87894(10) -0.02252(10) 0.11816(6) 0.0181(2) Uani 1 1 d . .
H6 H 0.8942 -0.0671 0.1540 0.022 Uiso 1 1 calc R U
C7 C 0.88773(10) 0.07292(9) 0.11259(5) 0.0154(2) Uani 1 1 d . .
C8 C 0.92484(10) 0.10958(9) 0.16065(5) 0.0149(2) Uani 1 1 d . .
H8 H 0.9620 0.0473 0.1879 0.018 Uiso 1 1 calc R U
C9 C 1.01760(10) 0.14640(9) 0.12519(5) 0.0144(2) Uani 1 1 d . .
C10 C 1.12253(10) 0.11773(9) 0.14215(5) 0.0159(2) Uani 1 1 d . .
H10 H 1.1380 0.0728 0.1778 0.019 Uiso 1 1 calc R U
C11 C 1.20661(10) 0.15308(9) 0.10823(5) 0.0162(2) Uani 1 1 d . .
C12 C 1.18259(10) 0.22045(9) 0.05596(5) 0.0155(2) Uani 1 1 d . .
C13 C 1.07645(10) 0.24878(9) 0.03920(5) 0.0153(2) Uani 1 1 d . .
H13 H 1.0602 0.2940 0.0037 0.018 Uiso 1 1 calc R U
C14 C 1.26637(10) 0.26592(10) 0.01873(6) 0.0184(2) Uani 1 1 d . .
H14A H 1.2549 0.2822 -0.0245 0.022 Uiso 1 1 calc R U
H14B H 1.3490 0.2110 0.0159 0.022 Uiso 1 1 calc R U
C15 C 1.24947(11) 0.36745(10) 0.04693(6) 0.0197(3) Uani 1 1 d . .
H15 H 1.2557 0.3512 0.0915 0.024 Uiso 1 1 calc R U
C16 C 1.34919(12) 0.39734(11) 0.01163(7) 0.0277(3) Uani 1 1 d . .
H16A H 1.3467 0.4115 -0.0326 0.041 Uiso 1 1 calc R U
H16B H 1.4259 0.3384 0.0147 0.041 Uiso 1 1 calc R U
H16C H 1.3389 0.4613 0.0302 0.041 Uiso 1 1 calc R U
C17 C 1.12760(11) 0.45950(10) 0.04710(6) 0.0249(3) Uani 1 1 d . .
H17A H 1.1195 0.4774 0.0038 0.037 Uiso 1 1 calc R U
H17B H 1.1193 0.5218 0.0667 0.037 Uiso 1 1 calc R U
H17C H 1.0658 0.4384 0.0709 0.037 Uiso 1 1 calc R U
C18 C 1.32246(10) 0.11345(10) 0.12713(6) 0.0191(2) Uani 1 1 d . .
H18A H 1.3099 0.0945 0.1724 0.023 Uiso 1 1 calc R U
H18B H 1.3466 0.1719 0.1210 0.023 Uiso 1 1 calc R U
C19 C 1.42364(11) 0.01588(10) 0.08967(6) 0.0224(3) Uani 1 1 d . .
H19 H 1.4288 0.0336 0.0440 0.027 Uiso 1 1 calc R U
C20 C 1.54182(12) -0.00678(12) 0.10242(8) 0.0357(4) Uani 1 1 d . .
H20A H 1.6056 -0.0682 0.0778 0.054 Uiso 1 1 calc R U
H20B H 1.5384 -0.0224 0.1472 0.054 Uiso 1 1 calc R U
H20C H 1.5574 0.0557 0.0905 0.054 Uiso 1 1 calc R U
C21 C 1.40042(12) -0.08230(11) 0.10358(7) 0.0280(3) Uani 1 1 d . .
H21A H 1.3249 -0.0663 0.0943 0.042 Uiso 1 1 calc R U
H21B H 1.3966 -0.1023 0.1480 0.042 Uiso 1 1 calc R U
H21C H 1.4648 -0.1414 0.0774 0.042 Uiso 1 1 calc R U
C22 C 0.76817(10) 0.33369(9) 0.09993(5) 0.0156(2) Uani 1 1 d . .
H22 H 0.7316 0.3962 0.0727 0.019 Uiso 1 1 calc R U
C23 C 0.67410(10) 0.29843(9) 0.13567(5) 0.0174(2) Uani 1 1 d . .
C24 C 0.56745(11) 0.33053(10) 0.11930(6) 0.0216(3) Uani 1 1 d . .
H24 H 0.5509 0.3766 0.0842 0.026 Uiso 1 1 calc R U
C25 C 0.48476(11) 0.29528(11) 0.15434(6) 0.0268(3) Uani 1 1 d . .
H25 H 0.4119 0.3174 0.1431 0.032 Uiso 1 1 calc R U
C26 C 0.50846(11) 0.22825(12) 0.20545(6) 0.0272(3) Uani 1 1 d . .
H26 H 0.4522 0.2038 0.2290 0.033 Uiso 1 1 calc R U
C27 C 0.61482(11) 0.19634(11) 0.22248(6) 0.0218(3) Uani 1 1 d . .
H27 H 0.6308 0.1505 0.2578 0.026 Uiso 1 1 calc R U
C28 C 0.69755(10) 0.23156(10) 0.18795(5) 0.0172(2) Uani 1 1 d . .
C29 C 0.81397(10) 0.20228(9) 0.20455(5) 0.0154(2) Uani 1 1 d . .
H29 H 0.8074 0.1762 0.2491 0.019 Uiso 1 1 calc R U
C30 C 0.83062(10) 0.30291(9) 0.20005(5) 0.0148(2) Uani 1 1 d . .
C31 C 0.86704(10) 0.33165(9) 0.24472(5) 0.0159(2) Uani 1 1 d . .
H31 H 0.8856 0.2849 0.2794 0.019 Uiso 1 1 calc R U
C32 C 0.87768(10) 0.42684(9) 0.24092(5) 0.0159(2) Uani 1 1 d . .
C33 C 0.84967(10) 0.49542(9) 0.18957(5) 0.0168(2) Uani 1 1 d . .
C34 C 0.81549(10) 0.46433(9) 0.14369(5) 0.0163(2) Uani 1 1 d . .
H34 H 0.7981 0.5100 0.1085 0.020 Uiso 1 1 calc R U
C35 C 0.80615(10) 0.36957(9) 0.14792(5) 0.0152(2) Uani 1 1 d . .
C36 C 0.84756(11) 0.60433(10) 0.18352(6) 0.0198(3) Uani 1 1 d . .
H36A H 0.8585 0.6258 0.1386 0.024 Uiso 1 1 calc R U
H36B H 0.9154 0.5995 0.1978 0.024 Uiso 1 1 calc R U
C37 C 0.73239(12) 0.69134(10) 0.22131(6) 0.0231(3) Uani 1 1 d . .
H37 H 0.7205 0.6673 0.2662 0.028 Uiso 1 1 calc R U
C38 C 0.62439(12) 0.70972(11) 0.19882(7) 0.0336(3) Uani 1 1 d . .
H38A H 0.6337 0.7341 0.1549 0.050 Uiso 1 1 calc R U
H38B H 0.5528 0.7639 0.2249 0.050 Uiso 1 1 calc R U
H38C H 0.6172 0.6429 0.2022 0.050 Uiso 1 1 calc R U
C39 C 0.74483(14) 0.79445(11) 0.21820(7) 0.0326(3) Uani 1 1 d . .
H39A H 0.7595 0.8183 0.1744 0.049 Uiso 1 1 calc R U
H39B H 0.8114 0.7818 0.2356 0.049 Uiso 1 1 calc R U
H39C H 0.6716 0.8494 0.2427 0.049 Uiso 1 1 calc R U
C40 C 0.91495(11) 0.45215(10) 0.29366(6) 0.0191(2) Uani 1 1 d . .
H40A H 0.8733 0.4321 0.3340 0.023 Uiso 1 1 calc R U
H40B H 0.8874 0.5302 0.2940 0.023 Uiso 1 1 calc R U
C41 C 1.04949(11) 0.39691(10) 0.29051(6) 0.0226(3) Uani 1 1 d . .
H41 H 1.0596 0.4190 0.3287 0.027 Uiso 1 1 calc R U
C42 C 1.10146(13) 0.27566(11) 0.29279(8) 0.0331(3) Uani 1 1 d . .
H42A H 1.0965 0.2503 0.2551 0.050 Uiso 1 1 calc R U
H42B H 1.0566 0.2533 0.3302 0.050 Uiso 1 1 calc R U
H42C H 1.1847 0.2454 0.2946 0.050 Uiso 1 1 calc R U
C43 C 1.11931(13) 0.43423(14) 0.23387(7) 0.0360(3) Uani 1 1 d . .
H43A H 1.1090 0.4167 0.1953 0.054 Uiso 1 1 calc R U
H43B H 1.2036 0.3985 0.2340 0.054 Uiso 1 1 calc R U
H43C H 1.0903 0.5115 0.2359 0.054 Uiso 1 1 calc R U
C101 C -0.15353(10) 0.80643(9) 0.37835(5) 0.0164(2) Uani 1 1 d . .
H101 H -0.1847 0.8564 0.3442 0.020 Uiso 1 1 calc R U
C102 C -0.22179(10) 0.74000(10) 0.39887(5) 0.0174(2) Uani 1 1 d . .
C103 C -0.32807(11) 0.76576(10) 0.38397(6) 0.0210(3) Uani 1 1 d . .
H103 H -0.3626 0.8288 0.3604 0.025 Uiso 1 1 calc R U
C104 C -0.38447(11) 0.69951(11) 0.40342(6) 0.0255(3) Uani 1 1 d . .
H104 H -0.4563 0.7166 0.3923 0.031 Uiso 1 1 calc R U
C105 C -0.33576(12) 0.60897(11) 0.43889(6) 0.0256(3) Uani 1 1 d . .
H105 H -0.3747 0.5644 0.4526 0.031 Uiso 1 1 calc R U
C106 C -0.22971(11) 0.58314(10) 0.45444(6) 0.0214(3) Uani 1 1 d . .
H106 H -0.1969 0.5213 0.4792 0.026 Uiso 1 1 calc R U
C107 C -0.17157(10) 0.64744(10) 0.43396(5) 0.0172(2) Uani 1 1 d . .
C108 C -0.05391(10) 0.62212(9) 0.44700(5) 0.0162(2) Uani 1 1 d . .
H108 H -0.0165 0.5450 0.4589 0.019 Uiso 1 1 calc R U
C109 C 0.02556(10) 0.63914(9) 0.38683(5) 0.0160(2) Uani 1 1 d . .
C110 C 0.14419(10) 0.56909(9) 0.36620(6) 0.0177(2) Uani 1 1 d . .
H110 H 0.1772 0.5062 0.3901 0.021 Uiso 1 1 calc R U
C111 C 0.21684(10) 0.58781(10) 0.31147(6) 0.0185(2) Uani 1 1 d . .
C112 C 0.16679(11) 0.68016(10) 0.27578(6) 0.0183(2) Uani 1 1 d . .
C113 C 0.04656(11) 0.75035(9) 0.29669(6) 0.0179(2) Uani 1 1 d . .
H113 H 0.0125 0.8126 0.2725 0.021 Uiso 1 1 calc R U
C114 C -0.02425(10) 0.73144(9) 0.35178(5) 0.0161(2) Uani 1 1 d . .
C115 C 0.24024(11) 0.70388(10) 0.21511(6) 0.0214(3) Uani 1 1 d . .
H11A H 0.3208 0.6825 0.2205 0.026 Uiso 1 1 calc R U
H11B H 0.2041 0.7818 0.2073 0.026 Uiso 1 1 calc R U
C116 C 0.25166(12) 0.64748(10) 0.15706(6) 0.0243(3) Uani 1 1 d . .
H116 H 0.2736 0.5706 0.1680 0.029 Uiso 1 1 calc R U
C117 C 0.13454(13) 0.69533(12) 0.13782(6) 0.0305(3) Uani 1 1 d . .
H11C H 0.1111 0.7710 0.1274 0.046 Uiso 1 1 calc R U
H11D H 0.0733 0.6879 0.1726 0.046 Uiso 1 1 calc R U
H11E H 0.1438 0.6579 0.1010 0.046 Uiso 1 1 calc R U
C118 C 0.35067(13) 0.65433(12) 0.10312(7) 0.0337(3) Uani 1 1 d . .
H11F H 0.3554 0.6211 0.0657 0.051 Uiso 1 1 calc R U
H11G H 0.4265 0.6170 0.1152 0.051 Uiso 1 1 calc R U
H11H H 0.3336 0.7293 0.0939 0.051 Uiso 1 1 calc R U
C119 C 0.34729(11) 0.51058(10) 0.29381(6) 0.0221(3) Uani 1 1 d . .
H11I H 0.3747 0.5071 0.2474 0.026 Uiso 1 1 calc R U
H11J H 0.3569 0.4386 0.3097 0.026 Uiso 1 1 calc R U
C120 C 0.42656(11) 0.54065(11) 0.31974(7) 0.0260(3) Uani 1 1 d . .
H120 H 0.4119 0.6153 0.3060 0.031 Uiso 1 1 calc R U
C121 C 0.39815(12) 0.53630(13) 0.39116(7) 0.0363(4) Uani 1 1 d . .
H12A H 0.4078 0.4646 0.4057 0.054 Uiso 1 1 calc R U
H12B H 0.3161 0.5883 0.4080 0.054 Uiso 1 1 calc R U
H12C H 0.4523 0.5532 0.4058 0.054 Uiso 1 1 calc R U
C122 C 0.55706(12) 0.46739(13) 0.29270(7) 0.0355(3) Uani 1 1 d . .
H12D H 0.5747 0.4720 0.2467 0.053 Uiso 1 1 calc R U
H12E H 0.5736 0.3938 0.3062 0.053 Uiso 1 1 calc R U
H12F H 0.6068 0.4894 0.3078 0.053 Uiso 1 1 calc R U
C123 C -0.16893(10) 0.87586(9) 0.43542(5) 0.0156(2) Uani 1 1 d . .
H123 H -0.2063 0.9530 0.4234 0.019 Uiso 1 1 calc R U
C124 C -0.24750(10) 0.85908(9) 0.49655(5) 0.0160(2) Uani 1 1 d . .
C125 C -0.36377(10) 0.93292(10) 0.52024(6) 0.0190(2) Uani 1 1 d . .
H125 H -0.3980 0.9972 0.4977 0.023 Uiso 1 1 calc R U
C126 C -0.43026(11) 0.91302(10) 0.57694(6) 0.0216(3) Uani 1 1 d . .
H126 H -0.5098 0.9637 0.5928 0.026 Uiso 1 1 calc R U
C127 C -0.38114(11) 0.81986(10) 0.61036(6) 0.0219(3) Uani 1 1 d . .
H127 H -0.4272 0.8060 0.6487 0.026 Uiso 1 1 calc R U
C128 C -0.26386(11) 0.74649(10) 0.58750(6) 0.0186(2) Uani 1 1 d . .
H128 H -0.2295 0.6830 0.6107 0.022 Uiso 1 1 calc R U
C129 C -0.19689(10) 0.76565(9) 0.53102(5) 0.0160(2) Uani 1 1 d . .
C130 C -0.06842(10) 0.69082(9) 0.50401(5) 0.0155(2) Uani 1 1 d . .
H130 H -0.0366 0.6406 0.5380 0.019 Uiso 1 1 calc R U
C131 C -0.00073(10) 0.75762(9) 0.48338(5) 0.0151(2) Uani 1 1 d . .
C132 C 0.10681(10) 0.73113(9) 0.49668(5) 0.0157(2) Uani 1 1 d . .
H132 H 0.1396 0.6692 0.5213 0.019 Uiso 1 1 calc R U
C133 C 0.16873(10) 0.79285(9) 0.47497(5) 0.0159(2) Uani 1 1 d . .
C134 C 0.11955(10) 0.88491(9) 0.43913(5) 0.0162(2) Uani 1 1 d . .
C135 C 0.00930(10) 0.91240(9) 0.42729(5) 0.0160(2) Uani 1 1 d . .
H135 H -0.0254 0.9758 0.4041 0.019 Uiso 1 1 calc R U
C136 C -0.05068(10) 0.85013(9) 0.44836(5) 0.0148(2) Uani 1 1 d . .
C137 C 0.18519(11) 0.95146(9) 0.41035(6) 0.0178(2) Uani 1 1 d . .
H13A H 0.2344 0.9483 0.4382 0.021 Uiso 1 1 calc R U
H13B H 0.1267 1.0267 0.4076 0.021 Uiso 1 1 calc R U
C138 C 0.26565(11) 0.91398(10) 0.34428(6) 0.0220(3) Uani 1 1 d . .
H138 H 0.3134 0.8349 0.3461 0.026 Uiso 1 1 calc R U
C139 C 0.19388(14) 0.93853(13) 0.29575(7) 0.0344(3) Uani 1 1 d . .
H13C H 0.1451 1.0157 0.2937 0.052 Uiso 1 1 calc R U
H13D H 0.1424 0.9024 0.3077 0.052 Uiso 1 1 calc R U
H13E H 0.2479 0.9134 0.2545 0.052 Uiso 1 1 calc R U
C140 C 0.35165(13) 0.96442(12) 0.32471(7) 0.0301(3) Uani 1 1 d . .
H14C H 0.4016 0.9405 0.2825 0.045 Uiso 1 1 calc R U
H14D H 0.4019 0.9429 0.3545 0.045 Uiso 1 1 calc R U
H14E H 0.3067 1.0422 0.3245 0.045 Uiso 1 1 calc R U
C141 C 0.28458(10) 0.76012(9) 0.49248(6) 0.0177(2) Uani 1 1 d . .
H14F H 0.3410 0.7723 0.4558 0.021 Uiso 1 1 calc R U
H14G H 0.3188 0.6828 0.5024 0.021 Uiso 1 1 calc R U
C142 C 0.27135(11) 0.82084(10) 0.54887(6) 0.0186(2) Uani 1 1 d . .
H142 H 0.2339 0.8989 0.5390 0.022 Uiso 1 1 calc R U
C143 C 0.19157(12) 0.79971(11) 0.60788(6) 0.0261(3) Uani 1 1 d . .
H14H H 0.1141 0.8189 0.6001 0.039 Uiso 1 1 calc R U
H14I H 0.1813 0.8426 0.6423 0.039 Uiso 1 1 calc R U
H14J H 0.2280 0.7239 0.6193 0.039 Uiso 1 1 calc R U
C144 C 0.39237(12) 0.79160(11) 0.56031(7) 0.0272(3) Uani 1 1 d . .
H14K H 0.4422 0.8076 0.5225 0.041 Uiso 1 1 calc R U
H14L H 0.4305 0.7154 0.5703 0.041 Uiso 1 1 calc R U
H14M H 0.3822 0.8330 0.5955 0.041 Uiso 1 1 calc R U

loop_
_atom_site_aniso_label
_atom_site_aniso_U_11
_atom_site_aniso_U_22
_atom_site_aniso_U_33
_atom_site_aniso_U_23
_atom_site_aniso_U_13
_atom_site_aniso_U_12
C1 0.0149(5) 0.0179(6) 0.0123(5) 0.0007(4) -0.0044(4) -0.0076(5)
C00C 0.0132(5) 0.0156(5) 0.0129(5) -0.0027(4) -0.0026(4) -0.0055(4)
C2 0.0118(5) 0.0191(6) 0.0151(6) -0.0021(4) -0.0011(4) -0.0070(5)
C3 0.0144(6) 0.0233(6) 0.0149(6) -0.0009(5) -0.0029(4) -0.0077(5)
C4 0.0176(6) 0.0270(7) 0.0182(6) -0.0067(5) -0.0016(5) -0.0116(5)
C5 0.0199(6) 0.0214(6) 0.0216(6) -0.0046(5) -0.0002(5) -0.0119(5)
C6 0.0159(6) 0.0205(6) 0.0164(6) -0.0004(5) -0.0005(5) -0.0087(5)
C7 0.0113(5) 0.0195(6) 0.0143(5) -0.0025(4) -0.0003(4) -0.0069(5)
C8 0.0140(5) 0.0174(6) 0.0131(5) 0.0017(4) -0.0035(4) -0.0073(5)
C9 0.0139(5) 0.0155(5) 0.0129(5) -0.0028(4) -0.0011(4) -0.0061(4)
C10 0.0156(6) 0.0170(6) 0.0134(5) -0.0006(4) -0.0036(4) -0.0055(5)
C11 0.0129(5) 0.0180(6) 0.0162(6) -0.0040(4) -0.0024(4) -0.0052(5)
C12 0.0138(5) 0.0167(6) 0.0151(6) -0.0038(4) -0.0002(4) -0.0069(5)
C13 0.0164(6) 0.0157(6) 0.0130(5) -0.0009(4) -0.0028(4) -0.0066(5)
C14 0.0151(6) 0.0230(6) 0.0168(6) -0.0003(5) -0.0013(5) -0.0096(5)
C15 0.0195(6) 0.0227(6) 0.0202(6) 0.0021(5) -0.0054(5) -0.0124(5)
C16 0.0247(7) 0.0301(7) 0.0345(8) 0.0056(6) -0.0092(6) -0.0179(6)
C17 0.0232(7) 0.0223(6) 0.0285(7) -0.0017(5) -0.0047(5) -0.0099(5)
C18 0.0138(6) 0.0221(6) 0.0211(6) -0.0002(5) -0.0049(5) -0.0073(5)
C19 0.0145(6) 0.0248(7) 0.0234(7) 0.0002(5) -0.0029(5) -0.0059(5)
C20 0.0149(6) 0.0326(8) 0.0556(10) -0.0039(7) -0.0087(6) -0.0059(6)
C21 0.0192(6) 0.0243(7) 0.0358(8) -0.0034(6) -0.0055(6) -0.0054(5)
C22 0.0147(5) 0.0181(6) 0.0143(5) 0.0002(4) -0.0052(4) -0.0065(5)
C23 0.0146(6) 0.0206(6) 0.0165(6) -0.0058(5) -0.0023(4) -0.0067(5)
C24 0.0166(6) 0.0275(7) 0.0205(6) -0.0049(5) -0.0050(5) -0.0079(5)
C25 0.0152(6) 0.0392(8) 0.0283(7) -0.0080(6) -0.0048(5) -0.0121(6)
C26 0.0193(6) 0.0419(8) 0.0251(7) -0.0071(6) 0.0013(5) -0.0193(6)
C27 0.0202(6) 0.0298(7) 0.0174(6) -0.0030(5) -0.0012(5) -0.0137(5)
C28 0.0139(5) 0.0224(6) 0.0155(6) -0.0059(5) -0.0013(4) -0.0078(5)
C29 0.0150(5) 0.0206(6) 0.0121(5) 0.0004(4) -0.0024(4) -0.0098(5)
C30 0.0096(5) 0.0184(6) 0.0144(5) -0.0025(4) 0.0000(4) -0.0056(4)
C31 0.0126(5) 0.0204(6) 0.0131(5) -0.0004(4) -0.0016(4) -0.0067(5)
C32 0.0116(5) 0.0210(6) 0.0141(5) -0.0040(4) -0.0003(4) -0.0069(5)
C33 0.0130(5) 0.0194(6) 0.0160(6) -0.0032(5) -0.0001(4) -0.0066(5)
C34 0.0133(5) 0.0183(6) 0.0144(6) 0.0001(4) -0.0024(4) -0.0051(5)
C35 0.0105(5) 0.0192(6) 0.0141(5) -0.0030(4) -0.0017(4) -0.0051(4)
C36 0.0230(6) 0.0213(6) 0.0168(6) -0.0006(5) -0.0043(5) -0.0112(5)
C37 0.0287(7) 0.0188(6) 0.0189(6) 0.0001(5) -0.0041(5) -0.0091(5)
C38 0.0258(7) 0.0254(7) 0.0413(9) -0.0041(6) -0.0069(6) -0.0042(6)
C39 0.0475(9) 0.0222(7) 0.0269(7) -0.0007(6) -0.0071(6) -0.0154(7)
C40 0.0206(6) 0.0223(6) 0.0163(6) -0.0028(5) -0.0041(5) -0.0105(5)
C41 0.0232(6) 0.0265(7) 0.0229(6) -0.0020(5) -0.0104(5) -0.0119(5)
C42 0.0283(7) 0.0278(7) 0.0466(9) -0.0034(6) -0.0211(7) -0.0077(6)
C43 0.0237(7) 0.0521(10) 0.0362(8) 0.0054(7) -0.0100(6) -0.0201(7)
C101 0.0158(6) 0.0183(6) 0.0155(6) 0.0000(4) -0.0050(4) -0.0072(5)
C102 0.0175(6) 0.0223(6) 0.0136(6) -0.0053(5) -0.0007(4) -0.0102(5)
C103 0.0179(6) 0.0278(7) 0.0168(6) -0.0061(5) -0.0021(5) -0.0094(5)
C104 0.0179(6) 0.0395(8) 0.0228(7) -0.0092(6) -0.0014(5) -0.0154(6)
C105 0.0248(7) 0.0345(7) 0.0238(7) -0.0085(6) 0.0026(5) -0.0209(6)
C106 0.0244(6) 0.0231(6) 0.0184(6) -0.0046(5) 0.0001(5) -0.0136(5)
C107 0.0180(6) 0.0207(6) 0.0139(5) -0.0056(5) -0.0007(4) -0.0098(5)
C108 0.0181(6) 0.0147(5) 0.0168(6) -0.0010(4) -0.0039(5) -0.0080(5)
C109 0.0180(6) 0.0172(6) 0.0155(6) -0.0026(4) -0.0038(5) -0.0095(5)
C110 0.0195(6) 0.0158(6) 0.0184(6) -0.0021(5) -0.0051(5) -0.0074(5)
C111 0.0173(6) 0.0191(6) 0.0198(6) -0.0061(5) -0.0027(5) -0.0080(5)
C112 0.0203(6) 0.0207(6) 0.0168(6) -0.0036(5) -0.0023(5) -0.0117(5)
C113 0.0206(6) 0.0179(6) 0.0165(6) -0.0007(5) -0.0051(5) -0.0090(5)
C114 0.0161(6) 0.0170(6) 0.0169(6) -0.0035(4) -0.0046(5) -0.0077(5)
C115 0.0209(6) 0.0226(6) 0.0201(6) -0.0020(5) 0.0001(5) -0.0114(5)
C116 0.0300(7) 0.0229(6) 0.0185(6) -0.0016(5) 0.0007(5) -0.0137(6)
C117 0.0389(8) 0.0370(8) 0.0213(7) 0.0011(6) -0.0068(6) -0.0222(7)
C118 0.0359(8) 0.0358(8) 0.0233(7) -0.0044(6) 0.0054(6) -0.0165(7)
C119 0.0192(6) 0.0204(6) 0.0213(6) -0.0058(5) 0.0002(5) -0.0056(5)
C120 0.0163(6) 0.0245(7) 0.0324(7) -0.0064(6) -0.0026(5) -0.0052(5)
C121 0.0190(7) 0.0473(9) 0.0360(8) -0.0179(7) -0.0061(6) -0.0048(6)
C122 0.0181(7) 0.0402(9) 0.0396(9) -0.0082(7) 0.0002(6) -0.0074(6)
C123 0.0142(5) 0.0144(5) 0.0180(6) -0.0009(4) -0.0049(4) -0.0054(4)
C124 0.0158(6) 0.0190(6) 0.0166(6) -0.0036(5) -0.0048(4) -0.0091(5)
C125 0.0171(6) 0.0203(6) 0.0208(6) -0.0027(5) -0.0076(5) -0.0071(5)
C126 0.0149(6) 0.0277(7) 0.0221(6) -0.0075(5) -0.0031(5) -0.0083(5)
C127 0.0207(6) 0.0314(7) 0.0173(6) -0.0045(5) -0.0014(5) -0.0152(5)
C128 0.0206(6) 0.0212(6) 0.0175(6) -0.0018(5) -0.0056(5) -0.0113(5)
C129 0.0161(6) 0.0172(6) 0.0173(6) -0.0037(4) -0.0045(5) -0.0083(5)
C130 0.0169(6) 0.0153(6) 0.0154(6) 0.0001(4) -0.0045(4) -0.0078(5)
C131 0.0165(6) 0.0147(5) 0.0141(5) -0.0029(4) -0.0026(4) -0.0068(5)
C132 0.0163(6) 0.0140(5) 0.0153(6) -0.0012(4) -0.0044(4) -0.0048(5)
C133 0.0141(5) 0.0167(6) 0.0161(6) -0.0045(4) -0.0024(4) -0.0056(5)
C134 0.0169(6) 0.0169(6) 0.0151(6) -0.0041(4) -0.0018(4) -0.0079(5)
C135 0.0171(6) 0.0137(5) 0.0161(6) -0.0007(4) -0.0041(5) -0.0057(5)
C136 0.0136(5) 0.0154(5) 0.0144(5) -0.0032(4) -0.0028(4) -0.0052(4)
C137 0.0195(6) 0.0185(6) 0.0185(6) -0.0003(5) -0.0048(5) -0.0108(5)
C138 0.0260(7) 0.0223(6) 0.0203(6) -0.0012(5) -0.0016(5) -0.0148(5)
C139 0.0466(9) 0.0494(9) 0.0207(7) 0.0021(6) -0.0068(6) -0.0339(8)
C140 0.0313(7) 0.0373(8) 0.0260(7) -0.0031(6) 0.0008(6) -0.0222(7)
C141 0.0141(6) 0.0179(6) 0.0202(6) -0.0007(5) -0.0036(5) -0.0065(5)
C142 0.0196(6) 0.0191(6) 0.0191(6) 0.0007(5) -0.0064(5) -0.0094(5)
C143 0.0302(7) 0.0306(7) 0.0187(6) 0.0005(5) -0.0048(5) -0.0153(6)
C144 0.0255(7) 0.0322(7) 0.0289(7) 0.0006(6) -0.0119(6) -0.0142(6)

loop_
_atom_type_symbol
_atom_type_description
_atom_type_scat_dispersion_real
_atom_type_scat_dispersion_imag
_atom_type_scat_source
C C 0.0033 0.0016 'International Tables Vol C Tables 4.2.6.8 and 6.1.1.4'
H H 0.0000 0.0000 'International Tables Vol C Tables 4.2.6.8 and 6.1.1.4'

loop_
_geom_angle_atom_site_label_1
_geom_angle_atom_site_label_2
_geom_angle_atom_site_label_3
_geom_angle
C00C C1 C2 107.69(9)
C00C C1 C22 111.51(9)
C2 C1 C22 112.88(9)
C00C C1 H1 108.2
C2 C1 H1 108.2
C22 C1 H1 108.2
C13 C00C C9 119.26(10)
C13 C00C C1 123.63(10)
C9 C00C C1 117.11(10)
C3 C2 C7 119.57(11)
C3 C2 C1 123.22(10)
C7 C2 C1 117.19(10)
C2 C3 C4 120.52(11)
C2 C3 H3 119.7
C4 C3 H3 119.7
C5 C4 C3 119.75(11)
C5 C4 H4 120.1
C3 C4 H4 120.1
C4 C5 C6 120.22(11)
C4 C5 H5 119.9
C6 C5 H5 119.9
C7 C6 C5 120.07(11)
C7 C6 H6 120.0
C5 C6 H6 120.0
C6 C7 C2 119.88(11)
C6 C7 C8 123.02(10)
C2 C7 C8 117.08(10)
C9 C8 C7 107.50(9)
C9 C8 C29 111.46(9)
C7 C8 C29 112.13(9)
C9 C8 H8 108.6
C7 C8 H8 108.6
C29 C8 H8 108.6
C10 C9 C00C 119.30(10)
C10 C9 C8 123.37(10)
C00C C9 C8 117.32(10)
C9 C10 C11 121.92(11)
C9 C10 H10 119.0
C11 C10 H10 119.0
C10 C11 C12 118.72(10)
C10 C11 C18 119.08(10)
C12 C11 C18 122.14(10)
C13 C12 C11 118.88(10)
C13 C12 C14 119.25(10)
C11 C12 C14 121.84(10)
C00C C13 C12 121.91(11)
C00C C13 H13 119.0
C12 C13 H13 119.0
C12 C14 C15 113.97(10)
C12 C14 H14A 108.8
C15 C14 H14A 108.8
C12 C14 H14B 108.8
C15 C14 H14B 108.8
H14A C14 H14B 107.7
C17 C15 C16 111.50(10)
C17 C15 C14 111.94(10)
C16 C15 C14 109.71(10)
C17 C15 H15 107.8
C16 C15 H15 107.8
C14 C15 H15 107.8
C15 C16 H16A 109.5
C15 C16 H16B 109.5
H16A C16 H16B 109.5
C15 C16 H16C 109.5
H16A C16 H16C 109.5
H16B C16 H16C 109.5
C15 C17 H17A 109.5
C15 C17 H17B 109.5
H17A C17 H17B 109.5
C15 C17 H17C 109.5
H17A C17 H17C 109.5
H17B C17 H17C 109.5
C11 C18 C19 113.37(10)
C11 C18 H18A 108.9
C19 C18 H18A 108.9
C11 C18 H18B 108.9
C19 C18 H18B 108.9
H18A C18 H18B 107.7
C21 C19 C20 110.89(11)
C21 C19 C18 112.12(10)
C20 C19 C18 110.30(11)
C21 C19 H19 107.8
C20 C19 H19 107.8
C18 C19 H19 107.8
C19 C20 H20A 109.5
C19 C20 H20B 109.5
H20A C20 H20B 109.5
C19 C20 H20C 109.5
H20A C20 H20C 109.5
H20B C20 H20C 109.5
C19 C21 H21A 109.5
C19 C21 H21B 109.5
H21A C21 H21B 109.5
C19 C21 H21C 109.5
H21A C21 H21C 109.5
H21B C21 H21C 109.5
C35 C22 C23 107.33(9)
C35 C22 C1 111.94(9)
C23 C22 C1 111.99(9)
C35 C22 H22 108.5
C23 C22 H22 108.5
C1 C22 H22 108.5
C24 C23 C28 119.78(11)
C24 C23 C22 123.15(11)
C28 C23 C22 117.06(10)
C23 C24 C25 120.13(12)
C23 C24 H24 119.9
C25 C24 H24 119.9
C26 C25 C24 120.12(12)
C26 C25 H25 119.9
C24 C25 H25 119.9
C25 C26 C27 120.12(12)
C25 C26 H26 119.9
C27 C26 H26 119.9
C28 C27 C26 120.12(12)
C28 C27 H27 119.9
C26 C27 H27 119.9
C27 C28 C23 119.71(11)
C27 C28 C29 123.11(11)
C23 C28 C29 117.17(10)
C30 C29 C28 107.89(9)
C30 C29 C8 111.66(9)
C28 C29 C8 112.38(9)
C30 C29 H29 108.3
C28 C29 H29 108.3
C8 C29 H29 108.3
C31 C30 C35 119.22(11)
C31 C30 C29 123.50(10)
C35 C30 C29 117.27(10)
C30 C31 C32 122.66(11)
C30 C31 H31 118.7
C32 C31 H31 118.7
C31 C32 C33 118.18(10)
C31 C32 C40 118.31(10)
C33 C32 C40 123.48(11)
C32 C33 C34 118.72(11)
C32 C33 C36 122.75(11)
C34 C33 C36 118.43(10)
C35 C34 C33 122.39(11)
C35 C34 H34 118.8
C33 C34 H34 118.8
C34 C35 C30 118.79(10)
C34 C35 C22 124.08(10)
C30 C35 C22 117.12(10)
C33 C36 C37 113.94(10)
C33 C36 H36A 108.8
C37 C36 H36A 108.8
C33 C36 H36B 108.8
C37 C36 H36B 108.8
H36A C36 H36B 107.7
C38 C37 C39 110.94(11)
C38 C37 C36 112.09(11)
C39 C37 C36 109.75(11)
C38 C37 H37 108.0
C39 C37 H37 108.0
C36 C37 H37 108.0
C37 C38 H38A 109.5
C37 C38 H38B 109.5
H38A C38 H38B 109.5
C37 C38 H38C 109.5
H38A C38 H38C 109.5
H38B C38 H38C 109.5
C37 C39 H39A 109.5
C37 C39 H39B 109.5
H39A C39 H39B 109.5
C37 C39 H39C 109.5
H39A C39 H39C 109.5
H39B C39 H39C 109.5
C32 C40 C41 116.15(10)
C32 C40 H40A 108.2
C41 C40 H40A 108.2
C32 C40 H40B 108.2
C41 C40 H40B 108.2
H40A C40 H40B 107.4
C43 C41 C42 110.79(12)
C43 C41 C40 111.97(11)
C42 C41 C40 113.20(11)
C43 C41 H41 106.8
C42 C41 H41 106.8
C40 C41 H41 106.8
C41 C42 H42A 109.5
C41 C42 H42B 109.5
H42A C42 H42B 109.5
C41 C42 H42C 109.5
H42A C42 H42C 109.5
H42B C42 H42C 109.5
C41 C43 H43A 109.5
C41 C43 H43B 109.5
H43A C43 H43B 109.5
C41 C43 H43C 109.5
H43A C43 H43C 109.5
H43B C43 H43C 109.5
C102 C101 C114 107.89(9)
C102 C101 C123 111.81(9)
C114 C101 C123 111.66(9)
C102 C101 H101 108.5
C114 C101 H101 108.5
C123 C101 H101 108.5
C103 C102 C107 119.74(11)
C103 C102 C101 123.54(11)
C107 C102 C101 116.72(10)
C102 C103 C104 120.25(12)
C102 C103 H103 119.9
C104 C103 H103 119.9
C105 C104 C103 119.97(12)
C105 C104 H104 120.0
C103 C104 H104 120.0
C104 C105 C106 120.07(12)
C104 C105 H105 120.0
C106 C105 H105 120.0
C107 C106 C105 120.27(12)
C107 C106 H106 119.9
C105 C106 H106 119.9
C106 C107 C102 119.67(11)
C106 C107 C108 123.16(11)
C102 C107 C108 117.16(10)
C107 C108 C109 108.23(9)
C107 C108 C130 112.52(9)
C109 C108 C130 111.93(9)
C107 C108 H108 108.0
C109 C108 H108 108.0
C130 C108 H108 108.0
C110 C109 C114 119.41(11)
C110 C109 C108 123.11(11)
C114 C109 C108 117.47(10)
C109 C110 C111 122.20(11)
C109 C110 H110 118.9
C111 C110 H110 118.9
C110 C111 C112 118.56(11)
C110 C111 C119 119.15(11)
C112 C111 C119 122.26(11)
C113 C112 C111 118.95(11)
C113 C112 C115 119.89(11)
C111 C112 C115 121.15(11)
C114 C113 C112 121.84(11)
C114 C113 H113 119.1
C112 C113 H113 119.1
C113 C114 C109 119.03(11)
C113 C114 C101 124.41(11)
C109 C114 C101 116.54(10)
C112 C115 C116 114.57(10)
C112 C115 H11A 108.6
C116 C115 H11A 108.6
C112 C115 H11B 108.6
C116 C115 H11B 108.6
H11A C115 H11B 107.6
C117 C116 C118 111.02(11)
C117 C116 C115 110.93(11)
C118 C116 C115 109.71(11)
C117 C116 H116 108.4
C118 C116 H116 108.4
C115 C116 H116 108.4
C116 C117 H11C 109.5
C116 C117 H11D 109.5
H11C C117 H11D 109.5
C116 C117 H11E 109.5
H11C C117 H11E 109.5
H11D C117 H11E 109.5
C116 C118 H11F 109.5
C116 C118 H11G 109.5
H11F C118 H11G 109.5
C116 C118 H11H 109.5
H11F C118 H11H 109.5
H11G C118 H11H 109.5
C111 C119 C120 113.81(10)
C111 C119 H11I 108.8
C120 C119 H11I 108.8
C111 C119 H11J 108.8
C120 C119 H11J 108.8
H11I C119 H11J 107.7
C121 C120 C122 110.21(12)
C121 C120 C119 111.91(11)
C122 C120 C119 110.09(11)
C121 C120 H120 108.2
C122 C120 H120 108.2
C119 C120 H120 108.2
C120 C121 H12A 109.5
C120 C121 H12B 109.5
H12A C121 H12B 109.5
C120 C121 H12C 109.5
H12A C121 H12C 109.5
H12B C121 H12C 109.5
C120 C122 H12D 109.5
C120 C122 H12E 109.5
H12D C122 H12E 109.5
C120 C122 H12F 109.5
H12D C122 H12F 109.5
H12E C122 H12F 109.5
C136 C123 C124 107.35(9)
C136 C123 C101 111.98(9)
C124 C123 C101 112.89(9)
C136 C123 H123 108.2
C124 C123 H123 108.2
C101 C123 H123 108.2
C125 C124 C129 119.40(11)
C125 C124 C123 123.22(11)
C129 C124 C123 117.33(10)
C124 C125 C126 120.22(11)
C124 C125 H125 119.9
C126 C125 H125 119.9
C127 C126 C125 120.40(11)
C127 C126 H126 119.8
C125 C126 H126 119.8
C126 C127 C128 119.67(11)
C126 C127 H127 120.2
C128 C127 H127 120.2
C129 C128 C127 120.33(11)
C129 C128 H128 119.8
C127 C128 H128 119.8
C128 C129 C124 119.95(11)
C128 C129 C130 123.26(11)
C124 C129 C130 116.78(10)
C129 C130 C131 107.52(9)
C129 C130 C108 111.82(9)
C131 C130 C108 111.85(9)
C129 C130 H130 108.5
C131 C130 H130 108.5
C108 C130 H130 108.5
C132 C131 C136 119.21(10)
C132 C131 C130 123.66(10)
C136 C131 C130 117.13(10)
C131 C132 C133 122.02(11)
C131 C132 H132 119.0
C133 C132 H132 119.0
C132 C133 C134 118.87(10)
C132 C133 C141 119.03(10)
C134 C133 C141 122.08(10)
C135 C134 C133 118.62(10)
C135 C134 C137 119.47(10)
C133 C134 C137 121.83(10)
C136 C135 C134 122.08(11)
C136 C135 H135 119.0
C134 C135 H135 119.0
C135 C136 C131 119.18(10)
C135 C136 C123 123.72(10)
C131 C136 C123 117.11(10)
C134 C137 C138 112.97(10)
C134 C137 H13A 109.0
C138 C137 H13A 109.0
C134 C137 H13B 109.0
C138 C137 H13B 109.0
H13A C137 H13B 107.8
C139 C138 C140 110.43(11)
C139 C138 C137 111.84(11)
C140 C138 C137 110.40(10)
C139 C138 H138 108.0
C140 C138 H138 108.0
C137 C138 H138 108.0
C138 C139 H13C 109.5
C138 C139 H13D 109.5
H13C C139 H13D 109.5
C138 C139 H13E 109.5
H13C C139 H13E 109.5
H13D C139 H13E 109.5
C138 C140 H14C 109.5
C138 C140 H14D 109.5
H14C C140 H14D 109.5
C138 C140 H14E 109.5
H14C C140 H14E 109.5
H14D C140 H14E 109.5
C133 C141 C142 113.44(10)
C133 C141 H14F 108.9
C142 C141 H14F 108.9
C133 C141 H14G 108.9
C142 C141 H14G 108.9
H14F C141 H14G 107.7
C143 C142 C144 110.12(10)
C143 C142 C141 111.46(10)
C144 C142 C141 110.79(10)
C143 C142 H142 108.1
C144 C142 H142 108.1
C141 C142 H142 108.1
C142 C143 H14H 109.5
C142 C143 H14I 109.5
H14H C143 H14I 109.5
C142 C143 H14J 109.5
H14H C143 H14J 109.5
H14I C143 H14J 109.5
C142 C144 H14K 109.5
C142 C144 H14L 109.5
H14K C144 H14L 109.5
C142 C144 H14M 109.5
H14K C144 H14M 109.5
H14L C144 H14M 109.5

loop_
_geom_bond_atom_site_label_1
_geom_bond_atom_site_label_2
_geom_bond_distance
C1 C00C 1.5158(15)
C1 C2 1.5186(16)
C1 C22 1.6110(16)
C1 H1 1.0000
C00C C13 1.3861(16)
C00C C9 1.3977(16)
C2 C3 1.3873(16)
C2 C7 1.4000(16)
C3 C4 1.3924(17)
C3 H3 0.9500
C4 C5 1.3847(18)
C4 H4 0.9500
C5 C6 1.3925(17)
C5 H5 0.9500
C6 C7 1.3887(17)
C6 H6 0.9500
C7 C8 1.5152(16)
C8 C9 1.5149(15)
C8 C29 1.6092(16)
C8 H8 1.0000
C9 C10 1.3847(16)
C10 C11 1.4012(16)
C10 H10 0.9500
C11 C12 1.4043(16)
C11 C18 1.5128(16)
C12 C13 1.3983(16)
C12 C14 1.5130(16)
C13 H13 0.9500
C14 C15 1.5382(17)
C14 H14A 0.9900
C14 H14B 0.9900
C15 C17 1.5258(17)
C15 C16 1.5286(17)
C15 H15 1.0000
C16 H16A 0.9800
C16 H16B 0.9800
C16 H16C 0.9800
C17 H17A 0.9800
C17 H17B 0.9800
C17 H17C 0.9800
C18 C19 1.5398(17)
C18 H18A 0.9900
C18 H18B 0.9900
C19 C21 1.5236(18)
C19 C20 1.5256(18)
C19 H19 1.0000
C20 H20A 0.9800
C20 H20B 0.9800
C20 H20C 0.9800
C21 H21A 0.9800
C21 H21B 0.9800
C21 H21C 0.9800
C22 C35 1.5152(16)
C22 C23 1.5164(16)
C22 H22 1.0000
C23 C24 1.3901(16)
C23 C28 1.4003(17)
C24 C25 1.3929(18)
C24 H24 0.9500
C25 C26 1.381(2)
C25 H25 0.9500
C26 C27 1.3945(18)
C26 H26 0.9500
C27 C28 1.3898(17)
C27 H27 0.9500
C28 C29 1.5195(15)
C29 C30 1.5177(16)
C29 H29 1.0000
C30 C31 1.3828(16)
C30 C35 1.3980(16)
C31 C32 1.4007(16)
C31 H31 0.9500
C32 C33 1.4040(16)
C32 C40 1.5207(16)
C33 C34 1.4044(16)
C33 C36 1.5120(17)
C34 C35 1.3851(16)
C34 H34 0.9500
C36 C37 1.5383(17)
C36 H36A 0.9900
C36 H36B 0.9900
C37 C38 1.5236(19)
C37 C39 1.5259(18)
C37 H37 1.0000
C38 H38A 0.9800
C38 H38B 0.9800
C38 H38C 0.9800
C39 H39A 0.9800
C39 H39B 0.9800
C39 H39C 0.9800
C40 C41 1.5474(17)
C40 H40A 0.9900
C40 H40B 0.9900
C41 C43 1.5207(19)
C41 C42 1.5240(19)
C41 H41 1.0000
C42 H42A 0.9800
C42 H42B 0.9800
C42 H42C 0.9800
C43 H43A 0.9800
C43 H43B 0.9800
C43 H43C 0.9800
C101 C102 1.5178(16)
C101 C114 1.5181(16)
C101 C123 1.6157(16)
C101 H101 1.0000
C102 C103 1.3876(17)
C102 C107 1.4010(17)
C103 C104 1.3951(18)
C103 H103 0.9500
C104 C105 1.384(2)
C104 H104 0.9500
C105 C106 1.3914(18)
C105 H105 0.9500
C106 C107 1.3903(17)
C106 H106 0.9500
C107 C108 1.5118(16)
C108 C109 1.5135(16)
C108 C130 1.6123(16)
C108 H108 1.0000
C109 C110 1.3850(16)
C109 C114 1.3970(16)
C110 C111 1.3961(17)
C110 H110 0.9500
C111 C112 1.4060(17)
C111 C119 1.5145(17)
C112 C113 1.4010(17)
C112 C115 1.5167(16)
C113 C114 1.3898(16)
C113 H113 0.9500
C115 C116 1.5392(18)
C115 H11A 0.9900
C115 H11B 0.9900
C116 C117 1.5211(19)
C116 C118 1.5300(18)
C116 H116 1.0000
C117 H11C 0.9800
C117 H11D 0.9800
C117 H11E 0.9800
C118 H11F 0.9800
C118 H11G 0.9800
C118 H11H 0.9800
C119 C120 1.5410(18)
C119 H11I 0.9900
C119 H11J 0.9900
C120 C121 1.521(2)
C120 C122 1.5253(18)
C120 H120 1.0000
C121 H12A 0.9800
C121 H12B 0.9800
C121 H12C 0.9800
C122 H12D 0.9800
C122 H12E 0.9800
C122 H12F 0.9800
C123 C136 1.5169(15)
C123 C124 1.5208(16)
C123 H123 1.0000
C124 C125 1.3889(16)
C124 C129 1.4023(16)
C125 C126 1.3918(17)
C125 H125 0.9500
C126 C127 1.3836(18)
C126 H126 0.9500
C127 C128 1.3925(17)
C127 H127 0.9500
C128 C129 1.3876(17)
C128 H128 0.9500
C129 C130 1.5120(16)
C130 C131 1.5165(15)
C130 H130 1.0000
C131 C132 1.3843(16)
C131 C136 1.3989(16)
C132 C133 1.3995(16)
C132 H132 0.9500
C133 C134 1.4031(16)
C133 C141 1.5126(16)
C134 C135 1.4006(16)
C134 C137 1.5147(16)
C135 C136 1.3854(16)
C135 H135 0.9500
C137 C138 1.5426(17)
C137 H13A 0.9900
C137 H13B 0.9900
C138 C139 1.5199(19)
C138 C140 1.5277(17)
C138 H138 1.0000
C139 H13C 0.9800
C139 H13D 0.9800
C139 H13E 0.9800
C140 H14C 0.9800
C140 H14D 0.9800
C140 H14E 0.9800
C141 C142 1.5353(17)
C141 H14F 0.9900
C141 H14G 0.9900
C142 C143 1.5204(17)
C142 C144 1.5257(17)
C142 H142 1.0000
C143 H14H 0.9800
C143 H14I 0.9800
C143 H14J 0.9800
C144 H14K 0.9800
C144 H14L 0.9800
C144 H14M 0.9800
